data_4021349
loop_
_publ_author_name
'Sang Ick Lee'
'Se Yeoun Park'
'Ji Hoon Park'
'Il Gu Jung'
'Soo Young Choi'
'Young Keun Chung'
'Bun Yeoul Lee'

_publ_section_title
;
 Rhodium N-Heterocyclic Carbene-Catalyzed [4 + 2] and
 [5 + 2] Cycloaddition Reactions
;
_journal_name_full 'Journal of Organic Chemistry'
_journal_page_first 91
_journal_page_last 96
_journal_paper_doi 10.1021/jo051685u
_journal_volume 71
_journal_year 2006
_chemical_formula_sum 'C35 H48 Cl N2 Rh'
_chemical_formula_weight 635.11
_chemical_name_systematic
; 
 ? 
;
_space_group_IT_number 14
_symmetry_cell_setting monoclinic
_symmetry_space_group_name_Hall '-P 2ybc'
_symmetry_space_group_name_H-M 'P 1 21/c 1'
_atom_sites_solution_hydrogens geom
_atom_sites_solution_primary direct
_atom_sites_solution_secondary difmap
_audit_creation_method SHELXL-97
_cell_angle_alpha 90.00
_cell_angle_beta 102.1240(10)
_cell_angle_gamma 90.00
_cell_formula_units_Z 8
_cell_length_a 16.8738(3)
_cell_length_b 10.5374(3)
_cell_length_c 38.3162(9)
_cell_measurement_reflns_used 12715
_cell_measurement_temperature 293(2)
_cell_measurement_theta_max 27.485
_cell_measurement_theta_min 0.998
_cell_volume 6660.9(3)
_computing_cell_refinement 'HKL Scalepack (Otwinowski & Minor 1997)'
_computing_data_collection 'Collect (Nonius BV, 1997-2000)'
_computing_data_reduction 'HKL Denzo and Scalepack (Otwinowski & Minor 1997)'
_computing_molecular_graphics 'Ortep-3 for Windows (Farrugia, 1997)'
_computing_structure_refinement 'SHELXL-97 (Sheldrick, 1997)'
_computing_structure_solution 'SHELXS-97 (Sheldrick, 1990)'
_diffrn_ambient_temperature 293(2)
_diffrn_detector_area_resol_mean 9
_diffrn_measured_fraction_theta_full 0.961
_diffrn_measured_fraction_theta_max 0.961
_diffrn_measurement_device '95mm CCD camera on \k-goniostat'
_diffrn_measurement_device_type KappaCCD
_diffrn_measurement_method CCD
_diffrn_radiation_monochromator 'horizonally mounted graphite crystal'
_diffrn_radiation_source 'fine-focus sealed tube'
_diffrn_radiation_type MoK\a
_diffrn_radiation_wavelength 0.71073
_diffrn_reflns_av_R_equivalents 0.0591
_diffrn_reflns_av_sigmaI/netI 0.0916
_diffrn_reflns_limit_h_max 21
_diffrn_reflns_limit_h_min -21
_diffrn_reflns_limit_k_max 13
_diffrn_reflns_limit_k_min -13
_diffrn_reflns_limit_l_max 49
_diffrn_reflns_limit_l_min -49
_diffrn_reflns_number 25609
_diffrn_reflns_theta_full 27.51
_diffrn_reflns_theta_max 27.51
_diffrn_reflns_theta_min 2.26
_exptl_absorpt_coefficient_mu 0.617
_exptl_absorpt_correction_type none
_exptl_crystal_colour Brown
_exptl_crystal_density_diffrn 1.267
_exptl_crystal_density_method 'not measured'
_exptl_crystal_description Block
_exptl_crystal_F_000 2672
_exptl_crystal_size_max 0.36
_exptl_crystal_size_mid 0.25
_exptl_crystal_size_min 0.23
_refine_diff_density_max 0.465
_refine_diff_density_min -0.494
_refine_diff_density_rms 0.073
_refine_ls_extinction_coef 0.00052(14)
_refine_ls_extinction_expression Fc^*^=kFc[1+0.001xFc^2^\l^3^/sin(2\q)]^-1/4^
_refine_ls_extinction_method SHELXL
_refine_ls_goodness_of_fit_ref 1.025
_refine_ls_hydrogen_treatment mixed
_refine_ls_matrix_type full
_refine_ls_number_parameters 720
_refine_ls_number_reflns 14694
_refine_ls_number_restraints 0
_refine_ls_restrained_S_all 1.025
_refine_ls_R_factor_all 0.1314
_refine_ls_R_factor_gt 0.0550
_refine_ls_shift/su_max 0.002
_refine_ls_shift/su_mean 0.000
_refine_ls_structure_factor_coef Fsqd
_refine_ls_weighting_details 'calc w=1/[\s^2^(Fo^2^)+(0.0564P)^2^+0.6951P] where P=(Fo^2^+2Fc^2^)/3'
_refine_ls_weighting_scheme calc
_refine_ls_wR_factor_gt 0.1092
_refine_ls_wR_factor_ref 0.1344
_reflns_number_gt 8147
_reflns_number_total 14694
_reflns_threshold_expression >2sigma(I)
_cod_data_source_file jo051685usi20051025_101216.cif
_cod_depositor_comments
;
The following automatic conversions were performed:
'_symmetry_cell_setting' value 'Monoclinic' changed to 'monoclinic'
according to '/home/saulius/struct/CIF-dictionaries/cif_core.dic'
dictionary named 'cif_core.dic' version 2.4.1 from 2010-06-29.

Automatic conversion script
Id: cif_fix_enum 1527 2010-12-29 10:47:43Z saulius 
;
_cod_original_sg_symbol_H-M 'P 21/c'
_cod_database_code 4021349

loop_
_symmetry_equiv_pos_as_xyz
'x, y, z'
'-x, y+1/2, -z+1/2'
'-x, -y, -z'
'x, -y-1/2, z-1/2'

loop_
_atom_site_label
_atom_site_type_symbol
_atom_site_fract_x
_atom_site_fract_y
_atom_site_fract_z
_atom_site_U_iso_or_equiv
_atom_site_adp_type
_atom_site_occupancy
_atom_site_symmetry_multiplicity
_atom_site_calc_flag
_atom_site_refinement_flags
C50 C 0.9844(3) 0.4983(5) 0.17561(18) 0.113(2) Uani 1 1 d .
H50A H 0.9881 0.4366 0.1576 0.169 Uiso 1 1 calc R
H50B H 0.9845 0.4559 0.1978 0.169 Uiso 1 1 calc R
H50C H 1.0299 0.5549 0.1785 0.169 Uiso 1 1 calc R
Rh1 Rh 0.483356(19) 0.65404(3) 0.118052(9) 0.04792(12) Uani 1 1 d .
Cl1 Cl 0.61211(7) 0.58734(13) 0.11149(4) 0.0746(4) Uani 1 1 d .
N1 N 0.4633(2) 0.3645(3) 0.10535(9) 0.0553(9) Uani 1 1 d .
N2 N 0.46160(19) 0.4107(3) 0.15957(8) 0.0513(8) Uani 1 1 d .
C1 C 0.4628(2) 0.4661(4) 0.12747(10) 0.0421(9) Uani 1 1 d .
C2 C 0.4634(3) 0.2519(4) 0.12323(13) 0.0824(16) Uani 1 1 d .
H2 H 0.4642 0.1709 0.1137 0.099 Uiso 1 1 calc R
C3 C 0.4621(3) 0.2808(5) 0.15685(13) 0.0776(15) Uani 1 1 d .
H3 H 0.4616 0.2234 0.1752 0.093 Uiso 1 1 calc R
C4 C 0.4600(3) 0.3649(4) 0.06723(12) 0.0635(13) Uani 1 1 d .
C5 C 0.5278(4) 0.3265(5) 0.05480(14) 0.0753(15) Uani 1 1 d .
C6 C 0.5194(5) 0.3216(6) 0.01800(18) 0.104(2) Uani 1 1 d .
H6 H 0.5636 0.2973 0.0086 0.125 Uiso 1 1 calc R
C7 C 0.4478(5) 0.3517(7) -0.00502(17) 0.119(3) Uani 1 1 d .
H7 H 0.4444 0.3482 -0.0295 0.143 Uiso 1 1 calc R
C8 C 0.3819(4) 0.3865(7) 0.00797(17) 0.108(2) Uani 1 1 d .
H8 H 0.3338 0.4068 -0.0078 0.130 Uiso 1 1 calc R
C9 C 0.3856(4) 0.3922(5) 0.04493(14) 0.0800(15) Uani 1 1 d .
C10 C 0.6070(3) 0.2830(6) 0.07880(16) 0.0893(16) Uani 1 1 d .
H10 H 0.6068 0.3109 0.1032 0.134 Uiso 1 1 calc R
C11 C 0.6133(4) 0.1371(6) 0.07917(19) 0.133(3) Uani 1 1 d .
H11A H 0.5695 0.1019 0.0885 0.199 Uiso 1 1 calc R
H11B H 0.6640 0.1118 0.0939 0.199 Uiso 1 1 calc R
H11C H 0.6101 0.1068 0.0553 0.199 Uiso 1 1 calc R
C12 C 0.6817(4) 0.3401(7) 0.06813(18) 0.127(3) Uani 1 1 d .
H12A H 0.6820 0.3176 0.0439 0.191 Uiso 1 1 calc R
H12B H 0.7298 0.3078 0.0835 0.191 Uiso 1 1 calc R
H12C H 0.6804 0.4308 0.0703 0.191 Uiso 1 1 calc R
C13 C 0.3094(4) 0.4180(7) 0.05885(16) 0.104(2) Uani 1 1 d .
H13 H 0.3269 0.4538 0.0828 0.155 Uiso 1 1 calc R
C14 C 0.2643(5) 0.2947(9) 0.0629(2) 0.201(5) Uani 1 1 d .
H14A H 0.2414 0.2607 0.0397 0.301 Uiso 1 1 calc R
H14B H 0.2217 0.3116 0.0754 0.301 Uiso 1 1 calc R
H14C H 0.3014 0.2343 0.0762 0.301 Uiso 1 1 calc R
C15 C 0.2545(5) 0.5157(10) 0.0368(2) 0.206(5) Uani 1 1 d .
H15A H 0.2313 0.4807 0.0138 0.310 Uiso 1 1 calc R
H15B H 0.2854 0.5899 0.0339 0.310 Uiso 1 1 calc R
H15C H 0.2119 0.5383 0.0488 0.310 Uiso 1 1 calc R
C16 C 0.4530(3) 0.4720(4) 0.19223(10) 0.0526(11) Uani 1 1 d .
C17 C 0.3757(3) 0.4754(5) 0.20010(12) 0.0643(13) Uani 1 1 d .
C18 C 0.3693(4) 0.5258(6) 0.23232(15) 0.098(2) Uani 1 1 d .
H18 H 0.3189 0.5283 0.2385 0.117 Uiso 1 1 calc R
C19 C 0.4353(4) 0.5722(7) 0.25540(16) 0.115(2) Uani 1 1 d .
H19 H 0.4294 0.6056 0.2772 0.138 Uiso 1 1 calc R
C20 C 0.5094(4) 0.5705(6) 0.24715(14) 0.100(2) Uani 1 1 d .
H20 H 0.5534 0.6043 0.2632 0.119 Uiso 1 1 calc R
C21 C 0.5214(3) 0.5195(5) 0.21525(12) 0.0653(13) Uani 1 1 d .
C22 C 0.3008(3) 0.4246(5) 0.17474(14) 0.0779(15) Uani 1 1 d .
H22 H 0.3147 0.4109 0.1514 0.117 Uiso 1 1 calc R
C23 C 0.2761(4) 0.2962(7) 0.18809(17) 0.130(3) Uani 1 1 d .
H23A H 0.3194 0.2363 0.1890 0.195 Uiso 1 1 calc R
H23B H 0.2283 0.2656 0.1721 0.195 Uiso 1 1 calc R
H23C H 0.2651 0.3063 0.2115 0.195 Uiso 1 1 calc R
C24 C 0.2297(3) 0.5177(7) 0.16958(18) 0.124(3) Uani 1 1 d .
H24A H 0.2081 0.5199 0.1908 0.186 Uiso 1 1 calc R
H24B H 0.1883 0.4907 0.1498 0.186 Uiso 1 1 calc R
H24C H 0.2482 0.6008 0.1649 0.186 Uiso 1 1 calc R
C25 C 0.6064(3) 0.5132(5) 0.20714(14) 0.0771(15) Uani 1 1 d .
H25 H 0.6008 0.4896 0.1820 0.116 Uiso 1 1 calc R
C26 C 0.6556(4) 0.4123(8) 0.2295(2) 0.156(3) Uani 1 1 d .
H26A H 0.6594 0.4311 0.2543 0.234 Uiso 1 1 calc R
H26B H 0.7090 0.4098 0.2245 0.234 Uiso 1 1 calc R
H26C H 0.6298 0.3313 0.2241 0.234 Uiso 1 1 calc R
C27 C 0.6512(4) 0.6379(6) 0.21305(17) 0.121(2) Uani 1 1 d .
H27A H 0.6549 0.6651 0.2372 0.181 Uiso 1 1 calc R
H27B H 0.6226 0.7005 0.1970 0.181 Uiso 1 1 calc R
H27C H 0.7048 0.6274 0.2086 0.181 Uiso 1 1 calc R
C28 C 0.5277(3) 0.8487(4) 0.12719(16) 0.0787(15) Uani 1 1 d .
H28 H 0.5777 0.8135 0.1374 0.094 Uiso 1 1 calc R
C29 C 0.4830(5) 0.9158(6) 0.15178(17) 0.118(2) Uani 1 1 d .
H29A H 0.5224 0.9439 0.1725 0.176 Uiso 1 1 calc R
H29B H 0.4580 0.9911 0.1397 0.176 Uiso 1 1 calc R
C30 C 0.4205(5) 0.8444(6) 0.16423(19) 0.130(3) Uani 1 1 d .
H30A H 0.3747 0.9001 0.1640 0.195 Uiso 1 1 calc R
H30B H 0.4415 0.8193 0.1888 0.195 Uiso 1 1 calc R
C31 C 0.3908(3) 0.7276(5) 0.14286(15) 0.0756(14) Uani 1 1 d .
H31 H 0.3927 0.6521 0.1555 0.091 Uiso 1 1 calc R
C32 C 0.3610(3) 0.7203(5) 0.10644(15) 0.0726(14) Uani 1 1 d .
H32 H 0.3463 0.6408 0.0967 0.087 Uiso 1 1 calc R
C33 C 0.3506(3) 0.8328(7) 0.08136(18) 0.121(3) Uani 1 1 d .
H33A H 0.3109 0.8104 0.0601 0.181 Uiso 1 1 calc R
H33B H 0.3282 0.9024 0.0927 0.181 Uiso 1 1 calc R
C34 C 0.4230(3) 0.8786(6) 0.07037(15) 0.0956(18) Uani 1 1 d .
H34A H 0.4224 0.9706 0.0710 0.143 Uiso 1 1 calc R
H34B H 0.4197 0.8535 0.0457 0.143 Uiso 1 1 calc R
C35 C 0.5016(3) 0.8349(4) 0.09152(14) 0.0685(13) Uani 1 1 d .
H35 H 0.5364 0.7942 0.0792 0.082 Uiso 1 1 calc R
Rh2 Rh 1.004326(18) 0.96564(3) 0.128277(9) 0.04852(12) Uani 1 1 d .
Cl2 Cl 0.92157(7) 1.14536(12) 0.10978(4) 0.0814(4) Uani 1 1 d .
N3 N 0.85112(18) 0.8184(3) 0.13536(8) 0.0446(8) Uani 1 1 d .
N4 N 0.86165(18) 0.8220(3) 0.08058(8) 0.0456(8) Uani 1 1 d .
C36 C 0.9028(2) 0.8545(4) 0.11398(11) 0.0433(9) Uani 1 1 d .
C37 C 0.7798(2) 0.7681(4) 0.11548(12) 0.0557(11) Uani 1 1 d .
H37 H 0.7358 0.7386 0.1242 0.067 Uiso 1 1 calc R
C38 C 0.7864(2) 0.7701(4) 0.08168(12) 0.0552(11) Uani 1 1 d .
H38 H 0.7478 0.7420 0.0622 0.066 Uiso 1 1 calc R
C39 C 0.8717(2) 0.8067(4) 0.17395(11) 0.0509(11) Uani 1 1 d .
C40 C 0.8604(3) 0.9093(5) 0.19527(12) 0.0588(11) Uani 1 1 d .
C41 C 0.8813(3) 0.8903(6) 0.23236(14) 0.0858(16) Uani 1 1 d .
H41 H 0.8759 0.9568 0.2476 0.103 Uiso 1 1 calc R
C42 C 0.9093(4) 0.7755(6) 0.24627(15) 0.1012(19) Uani 1 1 d .
H42 H 0.9230 0.7655 0.2709 0.121 Uiso 1 1 calc R
C43 C 0.9176(3) 0.6759(6) 0.22491(14) 0.0884(17) Uani 1 1 d .
H43 H 0.9353 0.5982 0.2352 0.106 Uiso 1 1 calc R
C44 C 0.8999(3) 0.6879(4) 0.18789(13) 0.0625(12) Uani 1 1 d .
C45 C 0.8244(3) 1.0324(5) 0.17992(14) 0.0746(14) Uani 1 1 d .
H45 H 0.8309 1.0367 0.1551 0.112 Uiso 1 1 calc R
C46 C 0.7341(4) 1.0356(7) 0.17943(19) 0.143(3) Uani 1 1 d .
H46A H 0.7080 0.9653 0.1657 0.214 Uiso 1 1 calc R
H46B H 0.7114 1.1136 0.1688 0.214 Uiso 1 1 calc R
H46C H 0.7258 1.0299 0.2034 0.214 Uiso 1 1 calc R
C47 C 0.8683(5) 1.1458(6) 0.19956(18) 0.152(3) Uani 1 1 d .
H47A H 0.8589 1.1485 0.2234 0.228 Uiso 1 1 calc R
H47B H 0.8484 1.2224 0.1872 0.228 Uiso 1 1 calc R
H47C H 0.9254 1.1382 0.2005 0.228 Uiso 1 1 calc R
C48 C 0.9057(3) 0.5742(5) 0.16429(13) 0.0710(13) Uani 1 1 d .
H48 H 0.9035 0.6057 0.1400 0.107 Uiso 1 1 calc R
C49 C 0.8330(3) 0.4840(5) 0.16284(16) 0.103(2) Uani 1 1 d .
H49A H 0.8338 0.4513 0.1863 0.155 Uiso 1 1 calc R
H49B H 0.8366 0.4150 0.1469 0.155 Uiso 1 1 calc R
H49C H 0.7834 0.5296 0.1544 0.155 Uiso 1 1 calc R
C51 C 0.8932(2) 0.8241(4) 0.04846(11) 0.0532(11) Uani 1 1 d .
C52 C 0.9418(2) 0.7221(5) 0.04225(12) 0.0638(13) Uani 1 1 d .
C53 C 0.9692(3) 0.7257(6) 0.01048(16) 0.0871(17) Uani 1 1 d .
H53 H 1.0022 0.6604 0.0055 0.105 Uiso 1 1 calc R
C54 C 0.9494(3) 0.8218(7) -0.01363(16) 0.0926(19) Uani 1 1 d .
H54 H 0.9697 0.8219 -0.0344 0.111 Uiso 1 1 calc R
C55 C 0.8994(3) 0.9184(6) -0.00742(13) 0.0803(15) Uani 1 1 d .
H55 H 0.8854 0.9825 -0.0243 0.096 Uiso 1 1 calc R
C56 C 0.8696(3) 0.9215(5) 0.02376(12) 0.0613(12) Uani 1 1 d .
C57 C 0.9582(3) 0.6069(5) 0.06688(14) 0.0797(16) Uani 1 1 d .
H57 H 0.9564 0.6360 0.0910 0.119 Uiso 1 1 calc R
C58 C 0.8919(4) 0.5063(5) 0.05646(16) 0.109(2) Uani 1 1 d .
H58A H 0.8400 0.5435 0.0566 0.163 Uiso 1 1 calc R
H58B H 0.9017 0.4376 0.0733 0.163 Uiso 1 1 calc R
H58C H 0.8924 0.4748 0.0330 0.163 Uiso 1 1 calc R
C59 C 1.0417(3) 0.5476(6) 0.06865(16) 0.119(2) Uani 1 1 d .
H59A H 1.0445 0.5138 0.0457 0.178 Uiso 1 1 calc R
H59B H 1.0502 0.4806 0.0860 0.178 Uiso 1 1 calc R
H59C H 1.0828 0.6113 0.0754 0.178 Uiso 1 1 calc R
C60 C 0.8091(3) 1.0229(5) 0.02872(13) 0.0680(13) Uani 1 1 d .
H60 H 0.8062 1.0244 0.0540 0.102 Uiso 1 1 calc R
C61 C 0.7243(3) 0.9867(6) 0.00678(14) 0.0974(19) Uani 1 1 d .
H61A H 0.7258 0.9841 -0.0181 0.146 Uiso 1 1 calc R
H61B H 0.6854 1.0488 0.0106 0.146 Uiso 1 1 calc R
H61C H 0.7092 0.9048 0.0142 0.146 Uiso 1 1 calc R
C62 C 0.8318(3) 1.1563(5) 0.01827(15) 0.0945(18) Uani 1 1 d .
H62A H 0.8854 1.1768 0.0311 0.142 Uiso 1 1 calc R
H62B H 0.7939 1.2167 0.0240 0.142 Uiso 1 1 calc R
H62C H 0.8302 1.1589 -0.0069 0.142 Uiso 1 1 calc R
C63 C 1.1108(3) 1.0817(5) 0.12674(15) 0.0756(15) Uani 1 1 d .
H63 H 1.0787 1.1313 0.1092 0.091 Uiso 1 1 calc R
C64 C 1.1753(3) 0.9985(7) 0.11593(16) 0.101(2) Uani 1 1 d .
H64A H 1.1752 1.0149 0.0910 0.151 Uiso 1 1 calc R
H64B H 1.2278 1.0245 0.1297 0.151 Uiso 1 1 calc R
C65 C 1.1675(4) 0.8647(7) 0.1203(2) 0.138(3) Uani 1 1 d .
H65A H 1.2115 0.8372 0.1394 0.207 Uiso 1 1 calc R
H65B H 1.1747 0.8235 0.0986 0.207 Uiso 1 1 calc R
C66 C 1.0890(3) 0.8174(5) 0.12873(18) 0.0825(17) Uani 1 1 d .
H66 H 1.0512 0.7802 0.1104 0.099 Uiso 1 1 calc R
C67 C 1.0708(3) 0.8259(5) 0.16132(16) 0.0755(15) Uani 1 1 d .
H67 H 1.0215 0.7913 0.1637 0.091 Uiso 1 1 calc R
C68 C 1.1224(4) 0.8861(7) 0.19467(17) 0.129(3) Uani 1 1 d .
H68A H 1.0931 0.8796 0.2138 0.193 Uiso 1 1 calc R
H68B H 1.1717 0.8368 0.2016 0.193 Uiso 1 1 calc R
C69 C 1.1444(4) 1.0167(6) 0.19155(15) 0.0952(18) Uani 1 1 d .
H69A H 1.2012 1.0198 0.1904 0.143 Uiso 1 1 calc R
H69B H 1.1388 1.0606 0.2132 0.143 Uiso 1 1 calc R
C70 C 1.0972(3) 1.0880(5) 0.16032(14) 0.0671(13) Uani 1 1 d .
H70 H 1.0555 1.1404 0.1642 0.081 Uiso 1 1 calc R

loop_
_atom_site_aniso_label
_atom_site_aniso_U_11
_atom_site_aniso_U_22
_atom_site_aniso_U_33
_atom_site_aniso_U_23
_atom_site_aniso_U_13
_atom_site_aniso_U_12
C50 0.107(5) 0.072(4) 0.155(6) 0.020(4) 0.020(4) 0.016(3)
Rh1 0.0516(2) 0.0403(2) 0.0495(2) 0.00258(15) 0.00509(16) -0.00884(15)
Cl1 0.0515(7) 0.0720(9) 0.1012(10) 0.0016(7) 0.0178(6) -0.0119(6)
N1 0.082(2) 0.041(2) 0.045(2) -0.0044(16) 0.0191(19) -0.0200(18)
N2 0.070(2) 0.045(2) 0.037(2) 0.0031(16) 0.0072(17) -0.0122(18)
C1 0.040(2) 0.040(2) 0.043(2) 0.0017(19) 0.0011(18) -0.0080(18)
C2 0.150(5) 0.042(3) 0.063(4) -0.011(2) 0.042(3) -0.011(3)
C3 0.127(4) 0.041(3) 0.067(4) 0.011(2) 0.027(3) -0.006(3)
C4 0.094(4) 0.058(3) 0.039(3) -0.010(2) 0.015(3) -0.024(3)
C5 0.109(4) 0.066(4) 0.057(3) -0.009(2) 0.031(3) -0.015(3)
C6 0.148(6) 0.107(5) 0.072(5) -0.021(4) 0.052(4) -0.020(4)
C7 0.180(8) 0.129(6) 0.048(4) -0.014(4) 0.023(5) -0.041(6)
C8 0.127(5) 0.126(6) 0.063(5) -0.019(4) -0.003(4) -0.024(4)
C9 0.104(4) 0.082(4) 0.050(3) -0.020(3) 0.005(3) -0.031(3)
C10 0.101(4) 0.082(4) 0.092(4) -0.009(3) 0.035(4) 0.001(3)
C11 0.182(7) 0.087(6) 0.140(7) -0.006(4) 0.058(5) 0.023(5)
C12 0.115(5) 0.145(7) 0.138(6) -0.012(5) 0.067(5) 0.000(5)
C13 0.098(4) 0.127(6) 0.074(4) -0.039(4) -0.008(4) -0.016(4)
C14 0.168(7) 0.228(11) 0.232(10) -0.125(9) 0.102(7) -0.130(8)
C15 0.130(6) 0.353(16) 0.099(7) -0.049(7) -0.059(5) 0.087(8)
C16 0.069(3) 0.055(3) 0.032(2) 0.0021(19) 0.005(2) -0.002(2)
C17 0.068(3) 0.085(4) 0.040(3) 0.006(2) 0.010(2) -0.001(3)
C18 0.086(4) 0.149(6) 0.063(4) -0.012(4) 0.028(3) -0.002(4)
C19 0.122(5) 0.163(7) 0.060(4) -0.039(4) 0.018(4) 0.004(5)
C20 0.094(4) 0.139(6) 0.056(4) -0.033(4) -0.005(3) -0.009(4)
C21 0.074(3) 0.077(4) 0.041(3) -0.007(2) 0.002(2) -0.001(3)
C22 0.068(3) 0.095(4) 0.067(4) 0.010(3) 0.008(3) -0.018(3)
C23 0.117(5) 0.134(6) 0.127(6) 0.034(5) -0.001(4) -0.050(5)
C24 0.070(4) 0.170(8) 0.127(6) 0.033(5) 0.012(4) -0.003(4)
C25 0.068(3) 0.092(4) 0.062(4) 0.001(3) -0.005(3) -0.005(3)
C26 0.096(5) 0.160(8) 0.212(9) 0.062(7) 0.032(5) 0.031(5)
C27 0.116(5) 0.117(6) 0.122(6) -0.024(4) 0.010(4) -0.035(4)
C28 0.090(4) 0.042(3) 0.099(5) 0.010(3) 0.007(3) -0.017(3)
C29 0.176(7) 0.063(4) 0.109(5) -0.014(4) 0.020(5) -0.028(4)
C30 0.177(7) 0.084(5) 0.145(7) -0.049(4) 0.068(6) 0.004(5)
C31 0.091(4) 0.055(3) 0.088(4) 0.007(3) 0.036(3) 0.020(3)
C32 0.064(3) 0.063(3) 0.089(4) 0.014(3) 0.013(3) 0.007(2)
C33 0.088(4) 0.136(6) 0.136(6) 0.076(5) 0.016(4) 0.011(4)
C34 0.102(4) 0.092(5) 0.089(4) 0.042(3) 0.013(4) 0.007(3)
C35 0.079(3) 0.058(3) 0.068(4) 0.014(2) 0.012(3) -0.008(2)
Rh2 0.0484(2) 0.0456(2) 0.0491(2) -0.00279(15) 0.00462(15) -0.00704(15)
Cl2 0.0794(8) 0.0521(8) 0.1025(11) 0.0090(7) -0.0039(7) 0.0025(6)
N3 0.0454(19) 0.045(2) 0.041(2) 0.0009(15) 0.0044(16) -0.0042(15)
N4 0.0443(19) 0.047(2) 0.041(2) -0.0083(15) -0.0002(16) -0.0008(15)
C36 0.043(2) 0.037(2) 0.047(3) -0.0008(18) 0.003(2) 0.0058(17)
C37 0.039(2) 0.060(3) 0.064(3) -0.002(2) 0.001(2) -0.014(2)
C38 0.049(3) 0.057(3) 0.053(3) -0.012(2) -0.004(2) -0.004(2)
C39 0.051(2) 0.053(3) 0.046(3) 0.006(2) 0.005(2) -0.011(2)
C40 0.070(3) 0.055(3) 0.052(3) 0.001(2) 0.014(2) -0.010(2)
C41 0.125(5) 0.080(4) 0.050(3) -0.003(3) 0.013(3) -0.014(4)
C42 0.155(6) 0.091(5) 0.052(4) 0.009(3) 0.009(4) -0.016(4)
C43 0.126(5) 0.076(4) 0.056(4) 0.025(3) 0.004(3) -0.003(3)
C44 0.070(3) 0.057(3) 0.057(3) 0.012(2) 0.008(2) -0.009(2)
C45 0.096(4) 0.064(4) 0.066(4) -0.005(3) 0.024(3) 0.004(3)
C46 0.126(6) 0.173(8) 0.137(7) 0.028(5) 0.045(5) 0.061(5)
C47 0.266(10) 0.053(4) 0.114(6) -0.010(4) -0.011(6) -0.011(5)
C48 0.078(3) 0.052(3) 0.079(4) 0.015(3) 0.007(3) 0.002(3)
C49 0.099(4) 0.067(4) 0.135(6) 0.001(4) 0.006(4) -0.011(3)
C51 0.050(2) 0.063(3) 0.044(3) -0.016(2) 0.005(2) 0.001(2)
C52 0.053(3) 0.078(4) 0.057(3) -0.027(3) 0.004(2) 0.002(2)
C53 0.074(3) 0.100(5) 0.086(5) -0.032(4) 0.013(3) 0.012(3)
C54 0.093(4) 0.122(6) 0.069(4) -0.029(4) 0.030(3) -0.007(4)
C55 0.089(4) 0.097(4) 0.057(4) -0.004(3) 0.020(3) -0.003(3)
C56 0.057(3) 0.072(3) 0.055(3) -0.005(2) 0.011(2) -0.002(2)
C57 0.082(4) 0.077(4) 0.070(4) -0.026(3) -0.009(3) 0.027(3)
C58 0.132(5) 0.067(4) 0.112(5) -0.019(3) -0.007(4) 0.009(4)
C59 0.109(5) 0.114(5) 0.118(5) -0.049(4) -0.010(4) 0.058(4)
C60 0.081(3) 0.069(3) 0.056(3) 0.007(2) 0.017(3) 0.008(3)
C61 0.081(4) 0.119(5) 0.081(4) 0.007(3) -0.007(3) 0.027(3)
C62 0.113(4) 0.085(4) 0.089(4) 0.013(3) 0.031(4) 0.015(3)
C63 0.068(3) 0.073(4) 0.080(4) 0.013(3) 0.001(3) -0.026(3)
C64 0.082(4) 0.124(6) 0.108(5) 0.005(4) 0.046(4) -0.004(4)
C65 0.097(5) 0.098(6) 0.245(9) -0.027(5) 0.096(5) -0.009(4)
C66 0.051(3) 0.068(4) 0.125(5) -0.020(3) 0.010(3) 0.001(2)
C67 0.054(3) 0.065(4) 0.097(5) 0.015(3) -0.006(3) -0.001(2)
C68 0.124(5) 0.112(6) 0.116(6) 0.032(4) -0.055(4) -0.037(4)
C69 0.111(4) 0.095(5) 0.067(4) -0.017(3) -0.009(3) -0.005(4)
C70 0.059(3) 0.062(3) 0.074(4) -0.012(3) -0.002(3) -0.013(2)

loop_
_atom_type_symbol
_atom_type_description
_atom_type_scat_dispersion_real
_atom_type_scat_dispersion_imag
_atom_type_scat_source
C C 0.0033 0.0016 'International Tables Vol C Tables 4.2.6.8 and 6.1.1.4'
H H 0.0000 0.0000 'International Tables Vol C Tables 4.2.6.8 and 6.1.1.4'
N N 0.0061 0.0033 'International Tables Vol C Tables 4.2.6.8 and 6.1.1.4'
Cl Cl 0.1484 0.1585 'International Tables Vol C Tables 4.2.6.8 and 6.1.1.4'
Rh Rh -1.1178 0.9187 'International Tables Vol C Tables 4.2.6.8 and 6.1.1.4'

loop_
_geom_angle_atom_site_label_1
_geom_angle_atom_site_label_2
_geom_angle_atom_site_label_3
_geom_angle
C1 Rh1 C32 99.24(17)
C1 Rh1 C31 96.08(17)
C32 Rh1 C31 37.76(17)
C1 Rh1 C28 160.14(19)
C32 Rh1 C28 90.6(2)
C31 Rh1 C28 81.1(2)
C1 Rh1 C35 162.88(18)
C32 Rh1 C35 81.06(18)
C31 Rh1 C35 94.43(19)
C28 Rh1 C35 35.82(17)
C1 Rh1 Cl1 85.64(11)
C32 Rh1 Cl1 162.13(15)
C31 Rh1 Cl1 159.35(16)
C28 Rh1 Cl1 90.29(15)
C35 Rh1 Cl1 89.26(13)
C1 N1 C2 111.6(4)
C1 N1 C4 128.2(4)
C2 N1 C4 120.1(4)
C1 N2 C3 110.9(3)
C1 N2 C16 127.8(3)
C3 N2 C16 121.0(3)
N2 C1 N1 103.1(3)
N2 C1 Rh1 127.2(3)
N1 C1 Rh1 128.5(3)
C3 C2 N1 106.7(4)
C2 C3 N2 107.7(4)
C5 C4 C9 123.5(5)
C5 C4 N1 119.0(5)
C9 C4 N1 117.2(4)
C6 C5 C4 116.3(6)
C6 C5 C10 119.4(6)
C4 C5 C10 124.2(5)
C7 C6 C5 122.1(6)
C8 C7 C6 120.2(6)
C7 C8 C9 121.0(6)
C4 C9 C8 116.9(5)
C4 C9 C13 122.9(5)
C8 C9 C13 120.1(6)
C5 C10 C12 112.8(5)
C5 C10 C11 110.8(5)
C12 C10 C11 109.7(5)
C9 C13 C15 113.0(6)
C9 C13 C14 111.1(6)
C15 C13 C14 112.0(6)
C21 C16 C17 122.8(4)
C21 C16 N2 119.3(4)
C17 C16 N2 117.8(4)
C18 C17 C16 117.3(5)
C18 C17 C22 120.0(5)
C16 C17 C22 122.7(4)
C19 C18 C17 121.1(5)
C20 C19 C18 121.0(5)
C19 C20 C21 121.6(5)
C20 C21 C16 116.2(4)
C20 C21 C25 120.8(5)
C16 C21 C25 123.0(4)
C17 C22 C24 112.4(5)
C17 C22 C23 110.2(4)
C24 C22 C23 110.4(5)
C26 C25 C27 109.4(5)
C26 C25 C21 110.1(5)
C27 C25 C21 113.1(5)
C35 C28 C29 125.8(5)
C35 C28 Rh1 73.1(3)
C29 C28 Rh1 110.0(3)
C30 C29 C28 117.2(5)
C29 C30 C31 115.2(5)
C32 C31 C30 127.1(5)
C32 C31 Rh1 71.1(3)
C30 C31 Rh1 110.4(4)
C31 C32 C33 124.5(5)
C31 C32 Rh1 71.1(3)
C33 C32 Rh1 111.5(3)
C34 C33 C32 116.8(5)
C33 C34 C35 116.8(4)
C28 C35 C34 125.8(5)
C28 C35 Rh1 71.1(3)
C34 C35 Rh1 109.0(3)
C36 Rh2 C67 94.06(17)
C36 Rh2 C66 96.07(17)
C67 Rh2 C66 37.33(18)
C36 Rh2 C63 163.23(18)
C67 Rh2 C63 94.04(19)
C66 Rh2 C63 81.7(2)
C36 Rh2 C70 160.45(18)
C67 Rh2 C70 81.20(19)
C66 Rh2 C70 91.58(19)
C63 Rh2 C70 36.05(16)
C36 Rh2 Cl2 88.26(11)
C67 Rh2 Cl2 160.76(18)
C66 Rh2 Cl2 161.24(19)
C63 Rh2 Cl2 88.91(15)
C70 Rh2 Cl2 90.25(14)
C36 N3 C37 111.5(3)
C36 N3 C39 126.0(3)
C37 N3 C39 121.4(3)
C36 N4 C38 111.0(3)
C36 N4 C51 126.2(3)
C38 N4 C51 122.4(3)
N4 C36 N3 103.2(3)
N4 C36 Rh2 128.7(3)
N3 C36 Rh2 126.8(3)
C38 C37 N3 106.8(4)
C37 C38 N4 107.6(4)
C40 C39 C44 123.1(4)
C40 C39 N3 119.9(4)
C44 C39 N3 117.0(4)
C39 C40 C41 116.5(5)
C39 C40 C45 122.4(4)
C41 C40 C45 121.0(5)
C42 C41 C40 120.9(5)
C43 C42 C41 121.4(6)
C42 C43 C44 121.1(5)
C43 C44 C39 116.9(5)
C43 C44 C48 120.6(4)
C39 C44 C48 122.4(4)
C40 C45 C47 111.8(5)
C40 C45 C46 110.3(5)
C47 C45 C46 111.8(5)
C44 C48 C50 113.8(4)
C44 C48 C49 111.0(4)
C50 C48 C49 108.9(4)
C56 C51 C52 122.8(4)
C56 C51 N4 119.1(4)
C52 C51 N4 117.9(4)
C53 C52 C51 116.2(5)
C53 C52 C57 120.8(5)
C51 C52 C57 122.8(4)
C54 C53 C52 122.3(5)
C53 C54 C55 120.3(5)
C54 C55 C56 120.8(5)
C55 C56 C51 117.5(4)
C55 C56 C60 119.9(5)
C51 C56 C60 122.4(4)
C52 C57 C59 113.4(5)
C52 C57 C58 111.2(4)
C59 C57 C58 110.2(5)
C56 C60 C62 113.7(4)
C56 C60 C61 109.2(4)
C62 C60 C61 109.7(4)
C70 C63 C64 124.1(5)
C70 C63 Rh2 72.4(3)
C64 C63 Rh2 108.9(4)
C65 C64 C63 116.5(5)
C64 C65 C66 117.3(5)
C67 C66 C65 123.7(6)
C67 C66 Rh2 70.9(3)
C65 C66 Rh2 112.0(4)
C66 C67 C68 127.0(5)
C66 C67 Rh2 71.7(3)
C68 C67 Rh2 110.5(4)
C69 C68 C67 116.2(5)
C68 C69 C70 116.4(5)
C63 C70 C69 124.6(5)
C63 C70 Rh2 71.5(3)
C69 C70 Rh2 110.5(3)

loop_
_geom_bond_atom_site_label_1
_geom_bond_atom_site_label_2
_geom_bond_distance
C50 C48 1.533(7)
Rh1 C1 2.056(4)
Rh1 C32 2.136(4)
Rh1 C31 2.137(4)
Rh1 C28 2.186(5)
Rh1 C35 2.212(4)
Rh1 Cl1 2.3467(12)
N1 C1 1.366(5)
N1 C2 1.370(5)
N1 C4 1.450(5)
N2 C1 1.365(5)
N2 C3 1.372(5)
N2 C16 1.443(5)
C2 C3 1.328(6)
C4 C5 1.389(6)
C4 C9 1.392(7)
C5 C6 1.388(7)
C5 C10 1.526(7)
C6 C7 1.375(9)
C7 C8 1.360(8)
C8 C9 1.406(7)
C9 C13 1.516(7)
C10 C12 1.528(7)
C10 C11 1.540(8)
C13 C15 1.517(10)
C13 C14 1.531(9)
C16 C21 1.391(6)
C16 C17 1.399(6)
C17 C18 1.369(6)
C17 C22 1.521(6)
C18 C19 1.360(7)
C19 C20 1.353(7)
C20 C21 1.389(6)
C21 C25 1.531(6)
C22 C24 1.529(7)
C22 C23 1.535(7)
C25 C26 1.502(8)
C25 C27 1.510(7)
C28 C35 1.353(7)
C28 C29 1.502(8)
C29 C30 1.454(8)
C30 C31 1.505(7)
C31 C32 1.383(6)
C32 C33 1.513(7)
C33 C34 1.455(7)
C34 C35 1.476(7)
Rh2 C36 2.052(4)
Rh2 C67 2.106(5)
Rh2 C66 2.115(5)
Rh2 C63 2.184(4)
Rh2 C70 2.195(4)
Rh2 Cl2 2.3713(12)
N3 C36 1.369(5)
N3 C37 1.388(5)
N3 C39 1.451(5)
N4 C36 1.365(5)
N4 C38 1.391(5)
N4 C51 1.440(5)
C37 C38 1.324(5)
C39 C40 1.392(6)
C39 C44 1.404(6)
C40 C41 1.405(6)
C40 C45 1.499(6)
C41 C42 1.365(8)
C42 C43 1.356(7)
C43 C44 1.393(6)
C44 C48 1.517(6)
C45 C47 1.520(7)
C45 C46 1.521(7)
C48 C49 1.543(6)
C51 C56 1.396(6)
C51 C52 1.403(6)
C52 C53 1.391(6)
C52 C57 1.527(7)
C53 C54 1.364(8)
C54 C55 1.373(7)
C55 C56 1.391(6)
C56 C60 1.517(6)
C57 C59 1.529(6)
C57 C58 1.531(7)
C60 C62 1.532(6)
C60 C61 1.547(6)
C63 C70 1.355(6)
C63 C64 1.522(7)
C64 C65 1.429(8)
C65 C66 1.510(7)
C66 C67 1.351(7)
C67 C68 1.525(7)
C68 C69 1.437(7)
C69 C70 1.494(7)
